data_1574148
loop_
_publ_author_name
'Kanagavel, Manimurugan'
'Sparjan Samuvel, Rajan Marystella'
'Ramalingam, Vaikundamoorthy'
'Nechipadappu, Sunil Kumar'

_publ_section_title
;
 Structural landscape of new salts of the antihistamine drug bilastine:
 implications in physicochemical properties and anticancer activity
 against skin cancer
;
_journal_issue 15
_journal_name_full CrystEngComm
_journal_page_first 2317
_journal_page_last 2332
_journal_paper_doi 10.1039/D4CE01303D
_journal_volume 27
_journal_year 2025
_chemical_formula_moiety 'C28 H39 N3 O3, 2(H O4 S), 3(H2 O), O'
_chemical_formula_sum 'C28 H47 N3 O15 S2'
_chemical_formula_weight 729.80
_chemical_name_common 'BILASTINE DI SULFATE TETRA HYDRATE'
_chemical_name_systematic 'BILASTINE DI SULFATE TETRA HYDRATE'
_space_group_crystal_system monoclinic
_space_group_IT_number 14
_space_group_name_Hall '-P 2ybc'
_space_group_name_H-M_alt 'P 1 21/c 1'
_atom_sites_solution_hydrogens mixed
_atom_sites_solution_primary difmap
_atom_sites_solution_secondary difmap
_audit_creation_method SHELXL-2019/3
_audit_update_record
;
2024-07-27 deposited with the CCDC.	2025-02-26 downloaded from the CCDC.
;
_cell_angle_alpha 90
_cell_angle_beta 90.259(5)
_cell_angle_gamma 90
_cell_formula_units_Z 4
_cell_length_a 11.8559(11)
_cell_length_b 34.775(3)
_cell_length_c 8.4372(8)
_cell_measurement_reflns_used 6365
_cell_measurement_temperature 100(2)
_cell_measurement_theta_max 24.6
_cell_measurement_theta_min 2.46
_cell_volume 3478.5(6)
_computing_cell_refinement '<i>SAINT</i> (Bruker, 2016)'
_computing_data_collection '<i>APEX3</i> (Bruker, 2016)'
_computing_data_reduction 'Bruker SAINT'
_computing_molecular_graphics 'Bruker SHELXTL'
_computing_publication_material 'Bruker SHELXTL'
_computing_structure_refinement '<i>SHELXL2014</i> (Sheldrick, 2015)'
_computing_structure_solution '<i>SHELXT</i> (Sheldrick, 2015)'
_diffrn_ambient_temperature 100(2)
_diffrn_measured_fraction_theta_full 0.979
_diffrn_measured_fraction_theta_max 0.979
_diffrn_measurement_device_type 'Bruker D8 QUEST PHOTON-III'
_diffrn_measurement_method '\w and \f'
_diffrn_radiation_type MoK\a
_diffrn_radiation_wavelength 0.71073
_diffrn_reflns_av_R_equivalents 0.0932
_diffrn_reflns_av_unetI/netI 0.0891
_diffrn_reflns_Laue_measured_fraction_full 0.979
_diffrn_reflns_Laue_measured_fraction_max 0.979
_diffrn_reflns_limit_h_max 13
_diffrn_reflns_limit_h_min -14
_diffrn_reflns_limit_k_max 41
_diffrn_reflns_limit_k_min -40
_diffrn_reflns_limit_l_max 10
_diffrn_reflns_limit_l_min -10
_diffrn_reflns_number 28452
_diffrn_reflns_point_group_measured_fraction_full 0.979
_diffrn_reflns_point_group_measured_fraction_max 0.979
_diffrn_reflns_theta_full 25.000
_diffrn_reflns_theta_max 25.000
_diffrn_reflns_theta_min 1.171
_exptl_absorpt_coefficient_mu 0.226
_exptl_absorpt_correction_T_max 0.7458
_exptl_absorpt_correction_T_min 0.2629
_exptl_absorpt_correction_type multi-scan
_exptl_absorpt_process_details
;
 SADABS 2016/2: Krause, L., Herbst-Irmer, R., Sheldrick G.M. & Stalke D.,
 J. Appl. Cryst. 48 (2015) 3-10
;
_exptl_crystal_density_diffrn 1.394
_exptl_crystal_description needle
_exptl_crystal_F_000 1552
_exptl_crystal_recrystallization_method 'Re-crystallisation from solvent'
_exptl_crystal_size_max 0.200
_exptl_crystal_size_mid 0.120
_exptl_crystal_size_min 0.110
_refine_diff_density_max 0.563
_refine_diff_density_min -0.691
_refine_diff_density_rms 0.078
_refine_ls_extinction_coef 0.0065(6)
_refine_ls_extinction_expression Fc^*^=kFc[1+0.001xFc^2^\l^3^/sin(2\q)]^-1/4^
_refine_ls_extinction_method 'SHELXL-2018/3 (Sheldrick 2018)'
_refine_ls_goodness_of_fit_ref 1.103
_refine_ls_hydrogen_treatment mixed
_refine_ls_matrix_type full
_refine_ls_number_parameters 513
_refine_ls_number_reflns 5986
_refine_ls_number_restraints 98
_refine_ls_restrained_S_all 1.105
_refine_ls_R_factor_all 0.1220
_refine_ls_R_factor_gt 0.0806
_refine_ls_shift/su_max 0.000
_refine_ls_shift/su_mean 0.000
_refine_ls_structure_factor_coef Fsqd
_refine_ls_weighting_details 'w=1/[\s^2^(Fo^2^)+(0.0248P)^2^+13.3707P] where P=(Fo^2^+2Fc^2^)/3'
_refine_ls_weighting_scheme calc
_refine_ls_wR_factor_gt 0.1755
_refine_ls_wR_factor_ref 0.1958
_reflns_Friedel_coverage 0.000
_reflns_number_gt 4041
_reflns_number_total 5986
_reflns_threshold_expression 'I > 2\s(I)'
_cod_data_source_file d4ce01303d2.cif
_cod_data_source_block KB1028_0m_a
_cod_depositor_comments 'Adding full bibliography for 1574143--1574149.cif.'
_cod_original_sg_symbol_H-M 'P 21/c'
_cod_database_code 1574148
_shelx_shelxl_version_number 2019/3
_shelx_space_group_comment
;
The symmetry employed for this shelxl refinement is uniquely defined
by the following loop, which should always be used as a source of
symmetry information in preference to the above space-group names.
They are only intended as comments.
;
_shelx_estimated_absorpt_t_min 0.956
_shelx_estimated_absorpt_t_max 0.976

loop_
_space_group_symop_operation_xyz
'x, y, z'
'-x, y+1/2, -z+1/2'
'-x, -y, -z'
'x, -y-1/2, z-1/2'

loop_
_atom_site_label
_atom_site_type_symbol
_atom_site_fract_x
_atom_site_fract_y
_atom_site_fract_z
_atom_site_U_iso_or_equiv
_atom_site_adp_type
_atom_site_occupancy
_atom_site_site_symmetry_order
_atom_site_calc_flag
_atom_site_refinement_flags_posn
_atom_site_refinement_flags_adp
_atom_site_refinement_flags_occupancy
_atom_site_disorder_assembly
_atom_site_disorder_group
C1 C 0.4493(8) 0.5763(3) 0.6774(15) 0.062(3) Uani 0.687(11) 1 d D U P A 1
H1A H 0.423740 0.567877 0.572420 0.093 Uiso 0.687(11) 1 calc R U P A 1
H1B H 0.472749 0.603333 0.672120 0.093 Uiso 0.687(11) 1 calc R U P A 1
H1C H 0.387470 0.573682 0.753317 0.093 Uiso 0.687(11) 1 calc R U P A 1
C2 C 0.5476(7) 0.5519(3) 0.7302(13) 0.053(3) Uani 0.687(11) 1 d D U P A 1
H2A H 0.567796 0.558429 0.840978 0.063 Uiso 0.687(11) 1 calc R U P A 1
H2B H 0.525915 0.524461 0.726628 0.063 Uiso 0.687(11) 1 calc R U P A 1
C1D C 0.4577(18) 0.5611(8) 0.551(3) 0.071(7) Uani 0.313(11) 1 d D U P A 2
H1DA H 0.421113 0.551716 0.453942 0.107 Uiso 0.313(11) 1 calc R U P A 2
H1DB H 0.470771 0.588853 0.541885 0.107 Uiso 0.313(11) 1 calc R U P A 2
H1DC H 0.408834 0.556017 0.641919 0.107 Uiso 0.313(11) 1 calc R U P A 2
C2D C 0.5705(19) 0.5404(8) 0.574(4) 0.084(7) Uani 0.313(11) 1 d D U P A 2
H2DA H 0.557312 0.517676 0.642038 0.101 Uiso 0.313(11) 1 calc R U P A 2
H2DB H 0.595711 0.530934 0.469597 0.101 Uiso 0.313(11) 1 calc R U P A 2
C3 C 0.7400(5) 0.53622(17) 0.6785(7) 0.0432(15) Uani 1 1 d . . . . .
H3A H 0.724828 0.508427 0.664440 0.052 Uiso 1 1 calc R U . . .
H3B H 0.756492 0.541007 0.791885 0.052 Uiso 1 1 calc R U . . .
C4 C 0.8404(5) 0.54817(15) 0.5778(6) 0.0361(13) Uani 1 1 d . . . . .
H4A H 0.906774 0.532380 0.607260 0.043 Uiso 1 1 calc R U . . .
H4B H 0.823067 0.543267 0.464677 0.043 Uiso 1 1 calc R U . . .
C5 C 0.9336(4) 0.60384(15) 0.7229(6) 0.0288(12) Uani 1 1 d . . . . .
C6 C 0.9948(4) 0.58521(17) 0.8419(6) 0.0346(13) Uani 1 1 d . . . . .
H6 H 0.996475 0.557995 0.851582 0.042 Uiso 1 1 calc R U . . .
C7 C 1.0527(4) 0.60902(16) 0.9446(6) 0.0344(13) Uani 1 1 d . . . . .
H7 H 1.096858 0.597888 1.026851 0.041 Uiso 1 1 calc R U . . .
C8 C 1.0484(4) 0.64898(16) 0.9311(6) 0.0329(13) Uani 1 1 d . . . . .
H8 H 1.087774 0.664089 1.007108 0.040 Uiso 1 1 calc R U . . .
C9 C 0.9898(4) 0.66739(16) 0.8129(6) 0.0321(12) Uani 1 1 d . . . . .
H9 H 0.989096 0.694596 0.802648 0.038 Uiso 1 1 calc R U . . .
C10 C 0.9314(4) 0.64343(15) 0.7092(6) 0.0283(12) Uani 1 1 d . . . . .
C11 C 0.8279(4) 0.61839(15) 0.5140(6) 0.0287(12) Uani 1 1 d . . . . .
C12 C 0.7598(4) 0.61606(15) 0.3659(6) 0.0300(12) Uani 1 1 d . . . . .
H12 H 0.739229 0.588539 0.347131 0.036 Uiso 1 1 calc R U . . .
C13 C 0.6510(4) 0.63948(16) 0.3803(6) 0.0312(12) Uani 1 1 d . . . . .
H13A H 0.669605 0.666393 0.408383 0.037 Uiso 1 1 calc R U . . .
H13B H 0.603769 0.628653 0.465850 0.037 Uiso 1 1 calc R U . . .
C14 C 0.5854(4) 0.63867(17) 0.2236(6) 0.0333(13) Uani 1 1 d . . . . .
H14A H 0.561353 0.611979 0.200608 0.040 Uiso 1 1 calc R U . . .
H14B H 0.516842 0.654717 0.233461 0.040 Uiso 1 1 calc R U . . .
C15 C 0.7607(4) 0.62934(15) 0.0742(6) 0.0304(12) Uani 1 1 d . . . . .
H15A H 0.806621 0.639187 -0.014718 0.036 Uiso 1 1 calc R U . . .
H15B H 0.739425 0.602453 0.049686 0.036 Uiso 1 1 calc R U . . .
C16 C 0.8299(4) 0.63022(15) 0.2248(5) 0.0278(12) Uani 1 1 d . . . . .
H16A H 0.856064 0.656805 0.245224 0.033 Uiso 1 1 calc R U . . .
H16B H 0.897180 0.613643 0.212324 0.033 Uiso 1 1 calc R U . . .
C17 C 0.5905(4) 0.65432(16) -0.0638(6) 0.0332(13) Uani 1 1 d . . . . .
H17A H 0.546813 0.630227 -0.075594 0.040 Uiso 1 1 calc R U . . .
H17B H 0.643717 0.656057 -0.153667 0.040 Uiso 1 1 calc R U . . .
C18 C 0.5103(4) 0.68861(17) -0.0682(6) 0.0363(13) Uani 1 1 d . . . . .
H18A H 0.460105 0.687715 0.025158 0.044 Uiso 1 1 calc R U . . .
H18B H 0.554375 0.712761 -0.062903 0.044 Uiso 1 1 calc R U . . .
C19 C 0.4401(4) 0.68833(16) -0.2175(6) 0.0346(13) Uani 1 1 d . . . . .
C20 C 0.3377(4) 0.66869(18) -0.2233(6) 0.0401(14) Uani 1 1 d . . . . .
H20 H 0.313212 0.654704 -0.133084 0.048 Uiso 1 1 calc R U . . .
C21 C 0.2716(5) 0.66919(18) -0.3570(6) 0.0400(14) Uani 1 1 d . . . . .
H21 H 0.203086 0.655049 -0.358135 0.048 Uiso 1 1 calc R U . . .
C22 C 0.3025(4) 0.68995(16) -0.4914(6) 0.0307(12) Uani 1 1 d . . . . .
C23 C 0.4064(4) 0.70911(15) -0.4871(6) 0.0319(13) Uani 1 1 d . . . . .
H23 H 0.430859 0.723033 -0.577501 0.038 Uiso 1 1 calc R U . . .
C24 C 0.4740(4) 0.70806(16) -0.3528(6) 0.0323(13) Uani 1 1 d . . . . .
H24 H 0.544605 0.720986 -0.353071 0.039 Uiso 1 1 calc R U . . .
C25 C 0.2229(4) 0.69151(16) -0.6352(6) 0.0338(13) Uani 1 1 d . . . . .
C26 C 0.1040(5) 0.7041(2) -0.5838(7) 0.0488(17) Uani 1 1 d . . . . .
H26A H 0.108408 0.729119 -0.531028 0.073 Uiso 1 1 calc R U . . .
H26B H 0.073000 0.685001 -0.510352 0.073 Uiso 1 1 calc R U . . .
H26C H 0.055027 0.706027 -0.677286 0.073 Uiso 1 1 calc R U . . .
C27 C 0.2627(5) 0.71857(17) -0.7655(6) 0.0368(13) Uani 1 1 d . . . . .
H27A H 0.340920 0.712500 -0.792842 0.055 Uiso 1 1 calc R U . . .
H27B H 0.258117 0.745202 -0.728009 0.055 Uiso 1 1 calc R U . . .
H27C H 0.214583 0.715428 -0.859340 0.055 Uiso 1 1 calc R U . . .
C28 C 0.2187(5) 0.65060(18) -0.6948(6) 0.0402(14) Uani 1 1 d . . . . .
N1 N 0.8676(4) 0.58874(12) 0.5991(5) 0.0289(10) Uani 1 1 d . . . . .
N2 N 0.8637(3) 0.65137(12) 0.5778(5) 0.0282(10) Uani 1 1 d . . . . .
H2 H 0.847204 0.674506 0.542382 0.034 Uiso 1 1 calc R U . . .
N3 N 0.6557(3) 0.65332(12) 0.0894(4) 0.0270(10) Uani 1 1 d . . . . .
H3 H 0.679133 0.680223 0.115330 0.032 Uiso 1 1 calc R U . . .
O1 O 0.6434(4) 0.55817(12) 0.6298(5) 0.0515(11) Uani 1 1 d . . . . .
O2 O 0.3061(4) 0.64127(14) -0.7867(5) 0.0496(11) Uani 1 1 d . . . . .
H2O H 0.309(5) 0.613(2) -0.797(7) 0.06(2) Uiso 1 1 d . . . . .
O3 O 0.1457(4) 0.62742(13) -0.6615(5) 0.0572(12) Uani 1 1 d . . . . .
S1 S 0.77990(11) 0.74342(4) 0.29860(14) 0.0287(3) Uani 1 1 d . . . . .
O4 O 0.6821(3) 0.72527(10) 0.2279(4) 0.0332(9) Uani 1 1 d . . . . .
O5 O 0.8200(3) 0.72255(10) 0.4407(4) 0.0311(9) Uani 1 1 d . . . . .
O6 O 0.8808(3) 0.73729(11) 0.1821(4) 0.0340(9) Uani 1 1 d . . . . .
H6O H 0.866836 0.748347 0.095748 0.051 Uiso 1 1 calc R U . . .
O7 O 0.7671(3) 0.78398(10) 0.3259(4) 0.0322(9) Uani 1 1 d . . . . .
S2 S 0.23666(16) 0.49849(6) -1.1447(2) 0.0594(5) Uani 1 1 d D U . . .
O8 O 0.2266(5) 0.51160(15) -1.3026(5) 0.0821(18) Uani 1 1 d . . . . .
O9 O 0.1594(4) 0.46271(12) -1.1251(5) 0.0536(12) Uani 1 1 d D . . . .
H9O H 0.091(2) 0.470(2) -1.145(9) 0.08(3) Uiso 1 1 d D . . . .
O10 O 0.3462(6) 0.4838(3) -1.094(2) 0.079(3) Uani 0.73(3) 1 d D U P B 1
O11 O 0.2103(15) 0.5268(5) -1.026(2) 0.062(4) Uani 0.73(3) 1 d D U P B 1
O10D O 0.3423(16) 0.4811(9) -1.175(6) 0.087(6) Uani 0.27(3) 1 d D U P B 2
O11D O 0.183(3) 0.5253(13) -1.042(5) 0.044(6) Uani 0.27(3) 1 d D U P B 2
O1W O 0.3414(6) 0.57135(19) -0.8498(11) 0.120(3) Uani 1 1 d D . . . .
H1W H 0.321(9) 0.555(3) -0.921(11) 0.180 Uiso 1 1 d D U . . .
H2W H 0.409(3) 0.563(3) -0.859(15) 0.180 Uiso 1 1 d D U . . .
O2W O 0.5256(6) 0.5471(2) -0.6830(8) 0.067(3) Uani 0.683(11) 1 d . . P C 1
O2WD O 0.4594(18) 0.4443(7) -0.993(3) 0.127(10) Uani 0.317(11) 1 d . . P C 2
O3W O -0.0399(4) 0.48014(13) -1.1959(5) 0.0586(13) Uani 1 1 d D . . . .
H5W H -0.095(4) 0.477(2) -1.132(6) 0.088 Uiso 1 1 d D U . . .
H6W H -0.066(5) 0.468(2) -1.279(5) 0.088 Uiso 1 1 d D U . . .
O4W O -0.1040(4) 0.44678(14) -1.4667(6) 0.0595(13) Uani 1 1 d D . . . .
H7W H -0.122(6) 0.4244(10) -1.433(8) 0.089 Uiso 1 1 d D U . . .
H8W H -0.155(5) 0.4508(19) -1.537(7) 0.089 Uiso 1 1 d D U . . .

loop_
_atom_site_aniso_label
_atom_site_aniso_U_11
_atom_site_aniso_U_22
_atom_site_aniso_U_33
_atom_site_aniso_U_23
_atom_site_aniso_U_13
_atom_site_aniso_U_12
C1 0.045(6) 0.061(7) 0.081(8) -0.003(6) 0.005(5) -0.009(5)
C2 0.038(5) 0.046(6) 0.074(7) 0.018(5) 0.012(5) -0.005(4)
C1D 0.058(12) 0.077(15) 0.078(15) -0.004(13) 0.005(12) -0.004(11)
C2D 0.066(12) 0.077(14) 0.110(15) -0.007(13) -0.007(13) -0.010(11)
C3 0.049(4) 0.037(3) 0.044(4) 0.005(3) -0.001(3) -0.002(3)
C4 0.048(3) 0.030(3) 0.030(3) -0.002(2) -0.003(3) 0.004(3)
C5 0.031(3) 0.036(3) 0.019(3) 0.001(2) 0.001(2) 0.003(2)
C6 0.036(3) 0.039(3) 0.029(3) 0.003(2) -0.001(3) 0.005(2)
C7 0.032(3) 0.050(4) 0.021(3) 0.005(2) 0.001(2) 0.004(3)
C8 0.025(3) 0.050(4) 0.024(3) -0.001(2) -0.001(2) -0.004(2)
C9 0.032(3) 0.039(3) 0.025(3) 0.001(2) 0.002(2) 0.000(2)
C10 0.026(3) 0.040(3) 0.019(3) 0.003(2) 0.002(2) 0.002(2)
C11 0.031(3) 0.034(3) 0.022(3) -0.002(2) 0.005(2) 0.002(2)
C12 0.036(3) 0.033(3) 0.021(3) -0.001(2) -0.005(2) 0.003(2)
C13 0.029(3) 0.045(3) 0.019(3) 0.000(2) 0.002(2) -0.001(2)
C14 0.027(3) 0.049(3) 0.024(3) 0.001(2) 0.003(2) -0.007(2)
C15 0.027(3) 0.035(3) 0.029(3) 0.004(2) 0.003(2) 0.006(2)
C16 0.028(3) 0.037(3) 0.018(3) 0.003(2) -0.001(2) 0.002(2)
C17 0.035(3) 0.043(3) 0.021(3) 0.000(2) -0.005(2) -0.004(2)
C18 0.033(3) 0.052(4) 0.024(3) -0.002(3) -0.006(2) 0.004(3)
C19 0.028(3) 0.050(4) 0.026(3) -0.003(3) -0.004(2) 0.005(3)
C20 0.033(3) 0.063(4) 0.024(3) 0.013(3) -0.003(3) -0.005(3)
C21 0.030(3) 0.061(4) 0.029(3) 0.006(3) 0.002(3) -0.007(3)
C22 0.023(3) 0.050(3) 0.019(3) 0.002(2) -0.002(2) -0.003(2)
C23 0.028(3) 0.042(3) 0.026(3) -0.002(2) 0.001(2) -0.006(2)
C24 0.018(3) 0.049(3) 0.030(3) -0.004(2) -0.002(2) -0.002(2)
C25 0.027(3) 0.050(4) 0.024(3) 0.005(2) -0.002(2) -0.005(2)
C26 0.030(3) 0.087(5) 0.029(3) 0.006(3) -0.008(3) -0.001(3)
C27 0.037(3) 0.051(4) 0.022(3) 0.005(3) -0.001(2) -0.004(3)
C28 0.037(3) 0.058(4) 0.026(3) 0.008(3) -0.012(3) -0.011(3)
N1 0.035(2) 0.030(2) 0.021(2) 0.0001(18) 0.002(2) 0.0005(19)
N2 0.033(2) 0.032(2) 0.020(2) 0.0039(18) 0.0004(19) 0.0020(19)
N3 0.030(2) 0.034(2) 0.017(2) 0.0004(18) -0.0032(18) 0.0002(19)
O1 0.044(3) 0.043(3) 0.068(3) 0.003(2) -0.009(2) -0.001(2)
O2 0.053(3) 0.051(3) 0.045(3) -0.006(2) -0.005(2) -0.009(2)
O3 0.053(3) 0.070(3) 0.050(3) 0.014(2) -0.011(2) -0.026(2)
S1 0.0322(7) 0.0346(8) 0.0194(7) 0.0011(5) -0.0014(5) 0.0010(6)
O4 0.032(2) 0.038(2) 0.029(2) -0.0027(16) -0.0094(17) -0.0030(16)
O5 0.043(2) 0.034(2) 0.0164(17) 0.0029(15) -0.0051(16) -0.0006(16)
O6 0.033(2) 0.049(2) 0.0199(19) 0.0029(17) 0.0041(16) 0.0066(17)
O7 0.036(2) 0.031(2) 0.0288(19) 0.0011(16) -0.0023(16) -0.0004(16)
S2 0.0665(12) 0.0662(12) 0.0454(10) -0.0076(9) 0.0011(9) -0.0066(10)
O8 0.131(5) 0.080(4) 0.035(3) 0.000(2) -0.002(3) -0.046(3)
O9 0.071(4) 0.040(3) 0.049(3) 0.001(2) 0.001(3) -0.002(2)
O10 0.066(5) 0.120(6) 0.052(8) -0.013(5) -0.008(4) 0.020(4)
O11 0.085(9) 0.066(5) 0.037(5) -0.015(4) -0.017(6) -0.021(5)
O10D 0.096(11) 0.111(11) 0.054(13) -0.034(12) 0.019(10) 0.008(9)
O11D 0.043(12) 0.055(10) 0.034(11) -0.023(8) 0.003(10) 0.012(10)
O1W 0.106(5) 0.073(4) 0.180(7) -0.053(4) -0.069(5) 0.012(4)
O2W 0.051(4) 0.082(6) 0.068(5) -0.007(4) -0.006(4) 0.014(4)
O2WD 0.100(17) 0.130(19) 0.15(2) -0.051(16) -0.036(15) 0.036(14)
O3W 0.083(4) 0.049(3) 0.044(3) 0.000(2) -0.006(2) -0.001(3)
O4W 0.070(3) 0.058(3) 0.050(3) -0.009(2) 0.014(2) -0.018(3)

loop_
_atom_type_symbol
_atom_type_description
_atom_type_scat_dispersion_real
_atom_type_scat_dispersion_imag
_atom_type_scat_source
C C 0.0033 0.0016 'International Tables Vol C Tables 4.2.6.8 and 6.1.1.4'
H H 0.0000 0.0000 'International Tables Vol C Tables 4.2.6.8 and 6.1.1.4'
N N 0.0061 0.0033 'International Tables Vol C Tables 4.2.6.8 and 6.1.1.4'
O O 0.0106 0.0060 'International Tables Vol C Tables 4.2.6.8 and 6.1.1.4'
S S 0.1246 0.1234 'International Tables Vol C Tables 4.2.6.8 and 6.1.1.4'

loop_
_geom_angle_atom_site_label_1
_geom_angle_atom_site_label_2
_geom_angle_atom_site_label_3
_geom_angle
_geom_angle_site_symmetry_1
_geom_angle_site_symmetry_3
_geom_angle_publ_flag
O1 C2 C1 110.7(7) . . ?
O1 C2D C1D 117(2) . . ?
O1 C3 C4 108.7(5) . . ?
N1 C4 C3 111.6(4) . . ?
C10 C5 C6 122.2(5) . . ?
C10 C5 N1 107.5(4) . . ?
C6 C5 N1 130.4(5) . . ?
C7 C6 C5 115.4(5) . . ?
C6 C7 C8 121.9(5) . . ?
C9 C8 C7 122.8(5) . . ?
C8 C9 C10 115.3(5) . . ?
C5 C10 C9 122.3(5) . . ?
C5 C10 N2 106.0(5) . . ?
C9 C10 N2 131.7(5) . . ?
N2 C11 N1 109.5(4) . . ?
N2 C11 C12 123.8(5) . . ?
N1 C11 C12 126.6(5) . . ?
C11 C12 C13 111.0(4) . . ?
C11 C12 C16 109.9(4) . . ?
C13 C12 C16 110.5(4) . . ?
C12 C13 C14 110.3(4) . . ?
N3 C14 C13 111.4(4) . . ?
N3 C15 C16 111.3(4) . . ?
C15 C16 C12 110.6(4) . . ?
N3 C17 C18 110.9(4) . . ?
C19 C18 C17 110.9(4) . . ?
C24 C19 C20 117.8(5) . . ?
C24 C19 C18 121.4(5) . . ?
C20 C19 C18 120.7(5) . . ?
C21 C20 C19 121.2(5) . . ?
C20 C21 C22 121.7(5) . . ?
C21 C22 C23 117.3(5) . . ?
C21 C22 C25 119.9(5) . . ?
C23 C22 C25 122.8(4) . . ?
C24 C23 C22 121.0(5) . . ?
C23 C24 C19 121.0(5) . . ?
C28 C25 C27 110.6(4) . . ?
C28 C25 C22 104.5(4) . . ?
C27 C25 C22 113.6(4) . . ?
C28 C25 C26 109.4(5) . . ?
C27 C25 C26 108.4(5) . . ?
C22 C25 C26 110.4(4) . . ?
O3 C28 O2 121.8(6) . . ?
O3 C28 C25 124.8(6) . . ?
O2 C28 C25 113.4(5) . . ?
C11 N1 C5 107.7(4) . . ?
C11 N1 C4 126.9(4) . . ?
C5 N1 C4 125.2(4) . . ?
C11 N2 C10 109.4(4) . . ?
C14 N3 C17 111.9(4) . . ?
C14 N3 C15 109.8(4) . . ?
C17 N3 C15 111.2(4) . . ?
C2D O1 C3 115.2(12) . . ?
C3 O1 C2 112.5(5) . . ?
O7 S1 O4 114.2(2) . . ?
O7 S1 O5 112.7(2) . . ?
O4 S1 O5 112.0(2) . . ?
O7 S1 O6 108.4(2) . . ?
O4 S1 O6 107.2(2) . . ?
O5 S1 O6 101.4(2) . . ?
O8 S2 O10D 92.3(19) . . ?
O8 S2 O11D 109(2) . . ?
O10D S2 O11D 142(3) . . ?
O8 S2 O11 114.8(10) . . ?
O8 S2 O10 117.4(7) . . ?
O11 S2 O10 103.3(13) . . ?
O8 S2 O9 108.2(3) . . ?
O10D S2 O9 101.5(14) . . ?
O11D S2 O9 101(2) . . ?
O11 S2 O9 110.0(9) . . ?
O10 S2 O9 102.3(5) . . ?

loop_
_geom_bond_atom_site_label_1
_geom_bond_atom_site_label_2
_geom_bond_distance
_geom_bond_site_symmetry_2
_geom_bond_publ_flag
C1 C2 1.508(11) . ?
C2 O1 1.437(9) . ?
C1D C2D 1.530(18) . ?
C2D O1 1.16(3) . ?
C3 O1 1.434(7) . ?
C3 C4 1.524(7) . ?
C4 N1 1.458(6) . ?
C5 C10 1.382(7) . ?
C5 C6 1.396(7) . ?
C5 N1 1.404(6) . ?
C6 C7 1.379(7) . ?
C7 C8 1.395(7) . ?
C8 C9 1.372(7) . ?
C9 C10 1.391(7) . ?
C10 N2 1.392(6) . ?
C11 N2 1.336(6) . ?
C11 N1 1.341(6) . ?
C11 C12 1.487(7) . ?
C12 C13 1.531(7) . ?
C12 C16 1.536(6) . ?
C13 C14 1.531(7) . ?
C14 N3 1.498(6) . ?
C15 N3 1.504(6) . ?
C15 C16 1.510(7) . ?
C17 N3 1.503(6) . ?
C17 C18 1.526(7) . ?
C18 C19 1.507(7) . ?
C19 C24 1.393(7) . ?
C19 C20 1.394(7) . ?
C20 C21 1.370(8) . ?
C21 C22 1.395(7) . ?
C22 C23 1.401(7) . ?
C22 C25 1.535(7) . ?
C23 C24 1.385(7) . ?
C25 C28 1.510(8) . ?
C25 C27 1.523(7) . ?
C25 C26 1.539(7) . ?
C28 O3 1.216(6) . ?
C28 O2 1.337(7) . ?
S1 O7 1.437(4) . ?
S1 O4 1.446(4) . ?
S1 O5 1.478(3) . ?
S1 O6 1.567(3) . ?
S2 O8 1.412(5) . ?
S2 O10D 1.415(10) . ?
S2 O11D 1.423(10) . ?
S2 O11 1.441(7) . ?
S2 O10 1.458(6) . ?
S2 O9 1.554(5) . ?

loop_
_geom_hbond_atom_site_label_D
_geom_hbond_atom_site_label_H
_geom_hbond_atom_site_label_A
_geom_hbond_distance_DH
_geom_hbond_distance_HA
_geom_hbond_distance_DA
_geom_hbond_angle_DHA
_geom_hbond_site_symmetry_A
_geom_hbond_publ_flag
O6 H6O S1 0.84 2.72 3.510(4) 156.9 4_575 yes
O6 H6O O5 0.84 1.74 2.570(5) 168.0 4_575 yes
O1W H2W O2WD^b 0.862(11) 2.01(8) 2.77(2) 145(12) 3_663 yes
O3W H5W S2 0.859(10) 3.00(3) 3.783(5) 152(6) 3_563 yes
O3W H5W O11^a 0.859(10) 1.91(2) 2.769(18) 174(6) 3_563 yes
O3W H5W O11D^b 0.859(10) 1.81(5) 2.64(4) 164(6) 3_563 yes
O4W H7W O3 0.857(10) 1.990(13) 2.842(6) 173(6) 3_563 yes
O4W H8W O8 0.857(10) 2.06(3) 2.823(8) 148(6) 3_562 yes
O9 H9O O3W 0.864(10) 1.648(14) 2.509(7) 175(8) . yes
O1W H1W S2 0.861(10) 2.899(14) 3.758(6) 175(10) . yes
O1W H1W O11^a 0.861(10) 1.86(5) 2.645(17) 151(10) . yes
O1W H1W O11D^b 0.861(10) 2.18(7) 2.95(4) 148(10) . yes
O1W H2W O2W^a 0.862(11) 2.10(10) 2.726(10) 130(11) . yes
O3W H6W O4W 0.864(10) 1.811(14) 2.670(6) 172(6) . yes
N2 H2 O5 0.88 1.90 2.780(5) 172.6 . yes
N3 H3 S1 1.00 2.94 3.883(4) 158.0 . yes
N3 H3 O4 1.00 1.83 2.779(5) 156.6 . yes
O2 H2O O1W 0.99(7) 1.56(7) 2.525(7) 163(6) . yes
